data_1536773
loop_
_publ_author_name
'Pupp, M.'
'Weiss, J.'

_publ_section_title
;
 Mischkristalle der Zusammensetzung Ten S8-n
;
_journal_name_full 'Zeitschrift fuer Anorganische und Allgemeine Chemie'
_journal_page_first 31
_journal_page_last 36
_journal_volume 440
_journal_year 1978
_chemical_formula_sum 'S7 Te'
_chemical_name_systematic 'Te S7'
_space_group_IT_number 14
_symmetry_space_group_name_Hall '-P 2ybc'
_symmetry_space_group_name_H-M 'P 1 21/c 1'
_cell_angle_alpha 90
_cell_angle_beta 94
_cell_angle_gamma 90
_cell_formula_units_Z 6
_cell_length_a 11.131
_cell_length_b 11.106
_cell_length_c 10.847
_cell_volume 1337.649
_citation_journal_id_ASTM ZAACAB
_cod_data_source_file Pupp_ZAACAB_1978_187.cif
_cod_data_source_block S7Te1
_cod_original_formula_sum 'S7 Te1'
_cod_database_code 1536773

loop_
_symmetry_equiv_pos_as_xyz
x,y,z
-x,y+1/2,-z+1/2
-x,-y,-z
x,-y-1/2,z-1/2

loop_
_atom_site_label
_atom_site_type_symbol
_atom_site_fract_x
_atom_site_fract_y
_atom_site_fract_z
_atom_site_occupancy
_atom_site_U_iso_or_equiv
Te10 Te 0.4854 0.1227 0.8128 0.03 0.0
Te3 Te 0.9511 0.2305 0.9577 0.03 0.0
S7 S 0.2576 0.5294 0.9684 0.97 0.0
Te7 Te 0.3531 0.3652 0.9831 0.04 0.0
Te4 Te 0.9448 0.3213 0.7868 0.04 0.0
S2 S 0.1295 0.1338 0.9735 0.59 0.0
Te12 Te 0.6202 0.1769 0.0986 0.075 0.0
S14 S 0.6328 0.0106 0.1951 0.415 0.0
Te6 Te 0.2576 0.5294 0.9684 0.03 0.0
Te8 Te 0.6841 0.1183 0.0803 0.08 0.0
S4 S 0.9448 0.3213 0.7868 0.96 0.0
S9 S 0.6841 0.1183 0.0803 0.42 0.0
Te9 Te 0.5564 0.0671 0.2197 0.125 0.0
S5 S 0.9896 0.5016 0.8242 0.99 0.0
S6 S 0.1682 0.5256 0.7958 1 0.0
S3 S 0.9511 0.2305 0.9577 0.97 0.0
S16 S 0.5836 0.1884 0.9188 0.46 0.0
Te13 Te 0.6328 0.0106 0.1951 0.085 0.0
S15 S 0.5449 0.057 0.7907 0.48 0.0
S12 S 0.6518 0.1413 0.9091 0.45 0.0
S11 S 0.4854 0.1227 0.8128 0.47 0.0
S10 S 0.5564 0.0671 0.2197 0.375 0.0
Te2 Te 0.1295 0.1338 0.9735 0.41 0.0
S1 S 0.2493 0.2487 0.1151 0.56 0.0
Te14 Te 0.5449 0.057 0.7907 0.02 0.0
Te11 Te 0.6518 0.1413 0.9091 0.05 0.0
S13 S 0.6202 0.1769 0.0986 0.425 0.0
Te1 Te 0.2493 0.2487 0.1151 0.44 0.0
Te5 Te 0.9896 0.5016 0.8242 0.01 0.0
Te15 Te 0.5836 0.1884 0.9188 0.04 0.0
S8 S 0.3531 0.3652 0.9831 0.96 0.0
